data_4129791
loop_
_publ_author_name
'Mo, Fanyang'
'Lim, Hee Nam'
'Dong, Guangbin'

_publ_section_title
;
 Bifunctional Ligand-Assisted Catalytic Ketone \a-Alkenylation with
 Internal Alkynes: Controlled Synthesis of Enones and Mechanistic Studies.
;
_journal_issue 49
_journal_name_full 'Journal of the American Chemical Society'
_journal_page_first 15518
_journal_page_last 15527
_journal_paper_doi 10.1021/jacs.5b10466
_journal_volume 137
_journal_year 2015
_chemical_formula_moiety '2 C18 H15 P, C13 H13 N2 O, Cl, H, Rh'
_chemical_formula_sum 'C49 H44 Cl N2 O P2 Rh'
_chemical_formula_weight 877.16
_space_group_IT_number 2
_space_group_name_Hall '-P 1'
_space_group_name_H-M_alt 'P -1'
_symmetry_cell_setting triclinic
_symmetry_space_group_name_H-M 'P -1'
_atom_sites_solution_hydrogens geom
_atom_sites_solution_primary direct
_atom_sites_solution_secondary difmap
_audit_creation_method SHELXL-97
_cell_angle_alpha 91.325(3)
_cell_angle_beta 91.752(4)
_cell_angle_gamma 108.400(4)
_cell_formula_units_Z 2
_cell_length_a 10.258(2)
_cell_length_b 12.165(3)
_cell_length_c 17.216(4)
_cell_measurement_reflns_used 44070
_cell_measurement_temperature 100(2)
_cell_measurement_theta_max 27.5
_cell_measurement_theta_min 2.0
_cell_volume 2036.4(8)
_computing_cell_refinement 'CrystalClear (Rigaku Inc., 2008)'
_computing_data_collection 'CrystalClear (Rigaku Inc., 2008)'
_computing_data_reduction 'CrystalClear (Rigaku Inc., 2008)'
_computing_molecular_graphics 'XP SHELXTL/PC, Siemens Analytical'
_computing_structure_refinement 'XL SHELXTL/PC, Siemens Analytical'
_computing_structure_solution
;

SIR97 - Altomare A., Burla M.C., Camalli M., Cascarano G.L., Giacovazzo C., 
Guagliardi A., Moliterni A.G.G., Polidori G.,Spagna R.
;
_diffrn_ambient_temperature 100(2)
_diffrn_measured_fraction_theta_full 0.998
_diffrn_measured_fraction_theta_max 0.998
_diffrn_measurement_device_type 'Rigaku AFC-12 with Saturn 724+ CCD'
_diffrn_measurement_method \w-scans
_diffrn_radiation_monochromator graphite
_diffrn_radiation_source 'fine-focus sealed tube'
_diffrn_radiation_type MoK\a
_diffrn_radiation_wavelength 0.71075
_diffrn_reflns_av_R_equivalents 0.0299
_diffrn_reflns_av_sigmaI/netI 0.0245
_diffrn_reflns_limit_h_max 13
_diffrn_reflns_limit_h_min -13
_diffrn_reflns_limit_k_max 15
_diffrn_reflns_limit_k_min -15
_diffrn_reflns_limit_l_max 22
_diffrn_reflns_limit_l_min -22
_diffrn_reflns_number 44060
_diffrn_reflns_theta_full 27.50
_diffrn_reflns_theta_max 27.50
_diffrn_reflns_theta_min 3.00
_exptl_absorpt_coefficient_mu 0.604
_exptl_absorpt_correction_T_max 1.00
_exptl_absorpt_correction_T_min 0.851
_exptl_absorpt_correction_type multi-scan
_exptl_absorpt_process_details
;
Abscor. T. Higashi (2001). The Rigaku Corporation, Tokyo, Japan.
;
_exptl_crystal_colour yellow
_exptl_crystal_density_diffrn 1.430
_exptl_crystal_density_method 'not measured'
_exptl_crystal_description prisms
_exptl_crystal_F_000 904
_exptl_crystal_size_max 0.20
_exptl_crystal_size_mid 0.10
_exptl_crystal_size_min 0.05
_refine_diff_density_max 0.625
_refine_diff_density_min -0.338
_refine_diff_density_rms 0.061
_refine_ls_extinction_method none
_refine_ls_goodness_of_fit_ref 1.061
_refine_ls_hydrogen_treatment mixed
_refine_ls_matrix_type full
_refine_ls_number_parameters 531
_refine_ls_number_reflns 9333
_refine_ls_number_restraints 25
_refine_ls_restrained_S_all 1.060
_refine_ls_R_factor_all 0.0331
_refine_ls_R_factor_gt 0.0285
_refine_ls_shift/su_max 0.001
_refine_ls_shift/su_mean 0.000
_refine_ls_structure_factor_coef Fsqd
_refine_ls_weighting_details 'calc w=1/[\s^2^(Fo^2^)+(0.0337P)^2^+1.3620P] where P=(Fo^2^+2Fc^2^)/3'
_refine_ls_weighting_scheme calc
_refine_ls_wR_factor_gt 0.0691
_refine_ls_wR_factor_ref 0.0709
_reflns_number_gt 8477
_reflns_number_total 9333
_reflns_threshold_expression >2sigma(I)
_cod_data_source_file ja5b10466_si_015.cif
_cod_data_source_block shelxl
_cod_depositor_comments
;
The following automatic conversions were performed:

data item '_symmetry_cell_setting' value 'Triclinic' was changed to
'triclinic' in accordance with the
/home/saulius/struct/COD-crude-data/automatic-downloads/DataCite-retrospective/ACS/depositions/lib/dictionaries/cif_core.dic
dictionary named 'cif_core.dic' version 2.4.2 last updated on
2011-04-26.

Automatic conversion script
Id: cif_fix_values 6909 2019-04-08 15:41:33Z antanas 
;
_cod_original_cell_volume 2036.5(8)
_cod_original_sg_symbol_H-M P-1
_cod_database_code 4129791

loop_
_symmetry_equiv_pos_as_xyz
'x, y, z'
'-x, -y, -z'

loop_
_atom_site_label
_atom_site_type_symbol
_atom_site_fract_x
_atom_site_fract_y
_atom_site_fract_z
_atom_site_U_iso_or_equiv
_atom_site_adp_type
_atom_site_occupancy
_atom_site_symmetry_multiplicity
_atom_site_calc_flag
_atom_site_refinement_flags
_atom_site_disorder_assembly
_atom_site_disorder_group
Rh1 Rh 0.497865(13) 0.671634(11) 0.245793(8) 0.01479(5) Uani 1 1 d . . .
Cl1 Cl 0.67275(4) 0.63927(4) 0.16175(3) 0.02274(10) Uani 1 1 d . . .
N1 N 0.35854(15) 0.67182(13) 0.14689(8) 0.0182(3) Uani 1 1 d . . .
N2 N 0.16220(15) 0.65882(14) 0.22409(9) 0.0202(3) Uani 1 1 d . . .
O1 O 0.03471(15) 0.68485(15) 0.37357(9) 0.0392(4) Uani 1 1 d . A .
P1 P 0.42473(4) 0.47267(4) 0.26506(2) 0.01476(9) Uani 1 1 d . . .
P2 P 0.60289(5) 0.87191(4) 0.24563(3) 0.02044(10) Uani 1 1 d . . .
C1 C 0.36199(19) 0.69669(16) 0.31664(11) 0.0202(4) Uani 1 1 d . A .
C2 C 0.3913(2) 0.7244(2) 0.40287(11) 0.0310(5) Uani 1 1 d . . .
H2C H 0.4329 0.6717 0.4257 0.037 Uiso 0.47 1 d PR A .
H2D H 0.4520 0.8022 0.4118 0.037 Uiso 0.47 1 d PR . .
H2A H 0.4775 0.7848 0.4119 0.037 Uiso 0.53 1 d PR . .
H2B H 0.3944 0.6569 0.4297 0.037 Uiso 0.53 1 d PR . .
C3 C 0.2731(5) 0.7636(4) 0.4304(2) 0.0258(9) Uani 0.53 1 d PDU A 1
H3 H 0.2974 0.8497 0.4278 0.031 Uiso 0.53 1 calc PR A 1
C13 C 0.2293(5) 0.7257(4) 0.5109(2) 0.0378(10) Uani 0.53 1 d PDU A 1
H13A H 0.2080 0.6415 0.5133 0.057 Uiso 0.53 1 calc PR A 1
H13B H 0.1475 0.7470 0.5230 0.057 Uiso 0.53 1 calc PR A 1
H13C H 0.3040 0.7640 0.5489 0.057 Uiso 0.53 1 calc PR A 1
C3A C 0.2442(6) 0.7093(4) 0.4391(3) 0.0248(10) Uani 0.47 1 d PDU A 2
H3A H 0.2117 0.6376 0.4697 0.030 Uiso 0.47 1 calc PR A 2
C13A C 0.2487(6) 0.8176(5) 0.4868(3) 0.0401(12) Uani 0.47 1 d PDU A 2
H13D H 0.2857 0.8862 0.4556 0.060 Uiso 0.47 1 calc PR A 2
H13E H 0.3077 0.8240 0.5336 0.060 Uiso 0.47 1 calc PR A 2
H13F H 0.1555 0.8123 0.5017 0.060 Uiso 0.47 1 calc PR A 2
C4 C 0.1568(2) 0.70230(18) 0.36702(12) 0.0277(4) Uani 1 1 d . . .
C5 C 0.22967(19) 0.68843(16) 0.29765(10) 0.0199(4) Uani 1 1 d . A .
C6 C 0.0238(2) 0.6697(2) 0.20763(12) 0.0330(5) Uani 1 1 d . . .
H6A H 0.0258 0.7513 0.2135 0.040 Uiso 1 1 calc R . .
H6B H -0.0445 0.6217 0.2427 0.040 Uiso 1 1 calc R . .
C7 C -0.0093(2) 0.6254(3) 0.12331(13) 0.0411(6) Uani 1 1 d . . .
H7A H -0.0651 0.5424 0.1204 0.049 Uiso 1 1 calc R . .
H7B H -0.0595 0.6705 0.0949 0.049 Uiso 1 1 calc R . .
C8 C 0.1301(2) 0.64345(19) 0.09124(12) 0.0275(4) Uani 1 1 d . . .
C9 C 0.1746(2) 0.6444(2) 0.01739(12) 0.0335(5) Uani 1 1 d . . .
H9 H 0.1125 0.6334 -0.0263 0.040 Uiso 1 1 calc R . .
C10 C 0.3148(2) 0.6621(2) 0.00792(11) 0.0314(5) Uani 1 1 d . . .
H10 H 0.3498 0.6649 -0.0427 0.038 Uiso 1 1 calc R . .
C11 C 0.4012(2) 0.67524(18) 0.07238(11) 0.0250(4) Uani 1 1 d . . .
H11 H 0.4960 0.6874 0.0647 0.030 Uiso 1 1 calc R . .
C12 C 0.22572(18) 0.65867(16) 0.15487(10) 0.0194(4) Uani 1 1 d . . .
C14 C 0.33474(18) 0.42571(15) 0.35463(10) 0.0172(3) Uani 1 1 d . . .
C15 C 0.3924(2) 0.38239(17) 0.41613(11) 0.0230(4) Uani 1 1 d . . .
H15 H 0.4808 0.3739 0.4119 0.028 Uiso 1 1 calc R . .
C16 C 0.3207(2) 0.35140(19) 0.48401(11) 0.0285(4) Uani 1 1 d . . .
H16 H 0.3607 0.3216 0.5257 0.034 Uiso 1 1 calc R . .
C17 C 0.1926(2) 0.36357(18) 0.49133(11) 0.0266(4) Uani 1 1 d . . .
H17 H 0.1445 0.3425 0.5378 0.032 Uiso 1 1 calc R . .
C18 C 0.1343(2) 0.40686(17) 0.43016(11) 0.0235(4) Uani 1 1 d . . .
H18 H 0.0461 0.4157 0.4350 0.028 Uiso 1 1 calc R . .
C19 C 0.20387(19) 0.43726(16) 0.36211(11) 0.0213(4) Uani 1 1 d . . .
H19 H 0.1627 0.4660 0.3204 0.026 Uiso 1 1 calc R . .
C20 C 0.30743(19) 0.38419(16) 0.18882(10) 0.0192(4) Uani 1 1 d . . .
C21 C 0.1855(2) 0.29794(17) 0.20368(12) 0.0268(4) Uani 1 1 d . . .
H21 H 0.1621 0.2793 0.2558 0.032 Uiso 1 1 calc R . .
C22 C 0.0975(2) 0.2387(2) 0.14241(13) 0.0352(5) Uani 1 1 d . . .
H22 H 0.0137 0.1806 0.1528 0.042 Uiso 1 1 calc R . .
C23 C 0.1322(2) 0.2645(2) 0.06654(13) 0.0360(5) Uani 1 1 d . . .
H23 H 0.0712 0.2251 0.0249 0.043 Uiso 1 1 calc R . .
C24 C 0.2553(2) 0.3474(2) 0.05082(12) 0.0316(5) Uani 1 1 d . . .
H24 H 0.2800 0.3630 -0.0015 0.038 Uiso 1 1 calc R . .
C25 C 0.3429(2) 0.40788(17) 0.11170(11) 0.0230(4) Uani 1 1 d . . .
H25 H 0.4270 0.4653 0.1009 0.028 Uiso 1 1 calc R . .
C26 C 0.56877(18) 0.41426(15) 0.26854(10) 0.0180(3) Uani 1 1 d . . .
C27 C 0.6843(2) 0.47063(17) 0.31567(12) 0.0243(4) Uani 1 1 d . . .
H27 H 0.6847 0.5353 0.3478 0.029 Uiso 1 1 calc R . .
C28 C 0.7988(2) 0.43352(18) 0.31623(13) 0.0311(5) Uani 1 1 d . . .
H28 H 0.8762 0.4711 0.3497 0.037 Uiso 1 1 calc R . .
C29 C 0.8002(2) 0.34117(19) 0.26766(14) 0.0344(5) Uani 1 1 d . . .
H29 H 0.8798 0.3172 0.2666 0.041 Uiso 1 1 calc R . .
C30 C 0.6862(2) 0.28432(19) 0.22095(14) 0.0331(5) Uani 1 1 d . . .
H30 H 0.6871 0.2207 0.1881 0.040 Uiso 1 1 calc R . .
C31 C 0.5699(2) 0.31967(17) 0.22164(11) 0.0245(4) Uani 1 1 d . . .
H31 H 0.4910 0.2792 0.1900 0.029 Uiso 1 1 calc R . .
C32 C 0.4906(2) 0.95527(17) 0.27521(15) 0.0317(5) Uani 1 1 d . . .
C33 C 0.3726(2) 0.9457(2) 0.23007(19) 0.0475(7) Uani 1 1 d . . .
H33 H 0.3504 0.8949 0.1854 0.057 Uiso 1 1 calc R . .
C34 C 0.2865(3) 1.0097(2) 0.2496(2) 0.0625(10) Uani 1 1 d . . .
H34 H 0.2074 1.0040 0.2175 0.075 Uiso 1 1 calc R . .
C35 C 0.3157(3) 1.0810(2) 0.3150(2) 0.0602(9) Uani 1 1 d . . .
H35 H 0.2580 1.1259 0.3276 0.072 Uiso 1 1 calc R . .
C36 C 0.4280(3) 1.0876(2) 0.36233(19) 0.0524(8) Uani 1 1 d . . .
H36 H 0.4456 1.1349 0.4086 0.063 Uiso 1 1 calc R . .
C37 C 0.5168(2) 1.02535(19) 0.34305(15) 0.0370(5) Uani 1 1 d . . .
H37 H 0.5947 1.0307 0.3760 0.044 Uiso 1 1 calc R . .
C38 C 0.6701(2) 0.93470(17) 0.15323(12) 0.0282(4) Uani 1 1 d . . .
C39 C 0.6105(3) 0.9991(2) 0.10668(14) 0.0431(6) Uani 1 1 d . . .
H39 H 0.5283 1.0125 0.1217 0.052 Uiso 1 1 calc R . .
C40 C 0.6709(4) 1.0440(2) 0.03812(16) 0.0614(9) Uani 1 1 d . . .
H40 H 0.6292 1.0877 0.0066 0.074 Uiso 1 1 calc R . .
C41 C 0.7882(4) 1.0263(2) 0.01558(16) 0.0621(9) Uani 1 1 d . . .
H41 H 0.8270 1.0558 -0.0320 0.075 Uiso 1 1 calc R . .
C42 C 0.8521(3) 0.9645(2) 0.06262(16) 0.0556(8) Uani 1 1 d . . .
H42 H 0.9363 0.9545 0.0480 0.067 Uiso 1 1 calc R . .
C43 C 0.7921(3) 0.9177(2) 0.13094(14) 0.0400(6) Uani 1 1 d . . .
H43 H 0.8342 0.8743 0.1623 0.048 Uiso 1 1 calc R . .
C44 C 0.75892(18) 0.93279(16) 0.30725(11) 0.0212(4) Uani 1 1 d . . .
C45 C 0.8238(2) 1.05300(17) 0.31006(12) 0.0279(4) Uani 1 1 d . . .
H45 H 0.7862 1.1012 0.2801 0.033 Uiso 1 1 calc R . .
C46 C 0.9422(2) 1.10236(19) 0.35601(12) 0.0316(5) Uani 1 1 d . . .
H46 H 0.9844 1.1841 0.3583 0.038 Uiso 1 1 calc R . .
C47 C 0.9987(2) 1.0328(2) 0.39837(12) 0.0333(5) Uani 1 1 d . . .
H47 H 1.0786 1.0667 0.4309 0.040 Uiso 1 1 calc R . .
C48 C 0.9396(2) 0.9139(2) 0.39377(14) 0.0360(5) Uani 1 1 d . . .
H48 H 0.9810 0.8661 0.4214 0.043 Uiso 1 1 calc R . .
C49 C 0.8191(2) 0.86371(18) 0.34853(12) 0.0270(4) Uani 1 1 d . . .
H49 H 0.7781 0.7819 0.3461 0.032 Uiso 1 1 calc R . .
H1RH H 0.581(2) 0.6717(19) 0.3159(13) 0.025(6) Uiso 1 1 d . . .

loop_
_atom_site_aniso_label
_atom_site_aniso_U_11
_atom_site_aniso_U_22
_atom_site_aniso_U_33
_atom_site_aniso_U_23
_atom_site_aniso_U_13
_atom_site_aniso_U_12
Rh1 0.01320(7) 0.01544(7) 0.01611(7) 0.00214(5) 0.00028(5) 0.00500(5)
Cl1 0.0172(2) 0.0278(2) 0.0262(2) 0.00931(18) 0.00726(17) 0.01019(17)
N1 0.0177(7) 0.0231(8) 0.0161(7) 0.0040(6) 0.0025(6) 0.0094(6)
N2 0.0138(7) 0.0280(8) 0.0189(7) -0.0002(6) 0.0012(6) 0.0069(6)
O1 0.0247(8) 0.0519(10) 0.0357(8) -0.0122(7) 0.0124(6) 0.0044(7)
P1 0.0151(2) 0.0162(2) 0.01264(19) 0.00141(16) 0.00036(16) 0.00440(16)
P2 0.0165(2) 0.0160(2) 0.0292(2) 0.00313(19) -0.00073(18) 0.00561(17)
C1 0.0226(9) 0.0205(9) 0.0187(8) -0.0024(7) 0.0016(7) 0.0086(7)
C2 0.0332(11) 0.0451(13) 0.0193(9) -0.0085(9) -0.0033(8) 0.0197(10)
C3 0.025(2) 0.025(2) 0.023(2) -0.0027(19) 0.0034(16) 0.003(2)
C13 0.044(2) 0.037(2) 0.026(2) -0.0020(18) 0.0056(18) 0.004(2)
C3A 0.032(3) 0.020(2) 0.022(2) 0.002(2) 0.0134(19) 0.007(2)
C13A 0.050(3) 0.049(3) 0.029(2) -0.024(2) -0.008(2) 0.030(3)
C4 0.0303(11) 0.0316(11) 0.0233(10) -0.0036(8) 0.0063(8) 0.0128(9)
C5 0.0216(9) 0.0227(9) 0.0172(8) 0.0001(7) 0.0033(7) 0.0093(7)
C6 0.0201(10) 0.0541(14) 0.0281(10) 0.0068(10) 0.0017(8) 0.0159(10)
C7 0.0190(10) 0.0741(18) 0.0297(11) -0.0001(11) -0.0032(9) 0.0147(11)
C8 0.0215(9) 0.0387(12) 0.0239(10) 0.0019(8) -0.0027(8) 0.0123(9)
C9 0.0321(11) 0.0522(14) 0.0203(9) 0.0036(9) -0.0050(8) 0.0197(10)
C10 0.0373(12) 0.0477(13) 0.0169(9) 0.0079(9) 0.0043(8) 0.0237(10)
C11 0.0258(10) 0.0345(11) 0.0205(9) 0.0092(8) 0.0064(8) 0.0169(8)
C12 0.0184(8) 0.0214(9) 0.0192(8) 0.0031(7) 0.0007(7) 0.0072(7)
C14 0.0189(8) 0.0169(8) 0.0145(8) -0.0002(6) 0.0017(6) 0.0036(7)
C15 0.0244(9) 0.0272(10) 0.0189(9) 0.0040(7) 0.0030(7) 0.0099(8)
C16 0.0320(11) 0.0380(11) 0.0178(9) 0.0080(8) 0.0025(8) 0.0136(9)
C17 0.0279(10) 0.0315(11) 0.0181(9) 0.0022(8) 0.0071(8) 0.0054(8)
C18 0.0188(9) 0.0260(10) 0.0248(9) 0.0002(8) 0.0042(7) 0.0054(7)
C19 0.0189(9) 0.0225(9) 0.0211(9) 0.0020(7) 0.0002(7) 0.0047(7)
C20 0.0214(9) 0.0196(9) 0.0169(8) -0.0011(7) -0.0014(7) 0.0073(7)
C21 0.0273(10) 0.0249(10) 0.0233(9) -0.0019(8) 0.0001(8) 0.0016(8)
C22 0.0285(11) 0.0317(11) 0.0360(12) -0.0062(9) -0.0022(9) -0.0029(9)
C23 0.0372(12) 0.0354(12) 0.0302(11) -0.0108(9) -0.0135(9) 0.0064(10)
C24 0.0411(12) 0.0375(12) 0.0169(9) -0.0036(8) -0.0038(8) 0.0140(10)
C25 0.0234(9) 0.0257(9) 0.0190(9) -0.0001(7) -0.0001(7) 0.0067(8)
C26 0.0185(8) 0.0185(8) 0.0178(8) 0.0056(7) 0.0035(7) 0.0066(7)
C27 0.0238(9) 0.0218(9) 0.0288(10) 0.0019(8) -0.0028(8) 0.0096(8)
C28 0.0241(10) 0.0250(10) 0.0438(12) 0.0058(9) -0.0070(9) 0.0077(8)
C29 0.0278(11) 0.0303(11) 0.0514(14) 0.0069(10) 0.0050(10) 0.0174(9)
C30 0.0381(12) 0.0283(11) 0.0393(12) -0.0023(9) 0.0042(10) 0.0195(9)
C31 0.0271(10) 0.0224(9) 0.0253(9) 0.0005(8) 0.0002(8) 0.0097(8)
C32 0.0211(10) 0.0155(9) 0.0595(15) 0.0088(9) 0.0071(9) 0.0063(8)
C33 0.0264(11) 0.0239(11) 0.094(2) 0.0069(12) -0.0059(12) 0.0105(9)
C34 0.0230(12) 0.0335(14) 0.134(3) 0.0209(17) 0.0015(15) 0.0122(10)
C35 0.0372(14) 0.0292(13) 0.123(3) 0.0180(16) 0.0348(17) 0.0190(11)
C36 0.0506(16) 0.0312(13) 0.084(2) 0.0104(13) 0.0359(15) 0.0210(12)
C37 0.0322(12) 0.0239(10) 0.0575(15) 0.0056(10) 0.0172(11) 0.0109(9)
C38 0.0331(11) 0.0170(9) 0.0285(10) 0.0037(8) -0.0015(8) -0.0006(8)
C39 0.0509(15) 0.0320(12) 0.0392(13) 0.0068(10) -0.0181(11) 0.0041(11)
C40 0.079(2) 0.0444(15) 0.0393(14) 0.0166(12) -0.0268(15) -0.0092(15)
C41 0.087(2) 0.0416(15) 0.0301(13) 0.0068(11) 0.0038(14) -0.0204(15)
C42 0.072(2) 0.0354(14) 0.0465(15) 0.0076(12) 0.0256(14) -0.0039(13)
C43 0.0473(14) 0.0290(11) 0.0394(13) 0.0081(10) 0.0129(11) 0.0042(10)
C44 0.0165(8) 0.0208(9) 0.0249(9) -0.0012(7) 0.0029(7) 0.0038(7)
C45 0.0255(10) 0.0220(10) 0.0328(11) 0.0019(8) 0.0026(8) 0.0026(8)
C46 0.0282(11) 0.0279(11) 0.0297(10) -0.0042(9) 0.0060(9) -0.0039(8)
C47 0.0249(10) 0.0404(12) 0.0249(10) -0.0025(9) 0.0000(8) -0.0034(9)
C48 0.0273(11) 0.0402(13) 0.0373(12) 0.0045(10) -0.0086(9) 0.0070(9)
C49 0.0224(10) 0.0241(10) 0.0329(11) 0.0002(8) -0.0025(8) 0.0053(8)

loop_
_atom_type_symbol
_atom_type_description
_atom_type_scat_dispersion_real
_atom_type_scat_dispersion_imag
_atom_type_scat_source
C C 0.0033 0.0016 'International Tables Vol C Tables 4.2.6.8 and 6.1.1.4'
H H 0.0000 0.0000 'International Tables Vol C Tables 4.2.6.8 and 6.1.1.4'
Cl Cl 0.1484 0.1585 'International Tables Vol C Tables 4.2.6.8 and 6.1.1.4'
N N 0.0061 0.0033 'International Tables Vol C Tables 4.2.6.8 and 6.1.1.4'
O O 0.0106 0.0060 'International Tables Vol C Tables 4.2.6.8 and 6.1.1.4'
P P 0.1023 0.0942 'International Tables Vol C Tables 4.2.6.8 and 6.1.1.4'
Rh Rh -1.1178 0.9187 'International Tables Vol C Tables 4.2.6.8 and 6.1.1.4'

loop_
_geom_angle_atom_site_label_1
_geom_angle_atom_site_label_2
_geom_angle_atom_site_label_3
_geom_angle
C1 Rh1 N1 89.38(7)
C1 Rh1 P1 92.15(6)
N1 Rh1 P1 97.98(4)
C1 Rh1 P2 88.79(6)
N1 Rh1 P2 93.13(4)
P1 Rh1 P2 168.853(17)
C1 Rh1 Cl1 177.78(5)
N1 Rh1 Cl1 92.82(4)
P1 Rh1 Cl1 87.249(18)
P2 Rh1 Cl1 91.39(2)
C1 Rh1 H1RH 85.8(8)
N1 Rh1 H1RH 175.1(8)
P1 Rh1 H1RH 81.6(9)
P2 Rh1 H1RH 87.4(9)
Cl1 Rh1 H1RH 92.0(8)
C12 N1 C11 116.08(16)
C12 N1 Rh1 122.56(12)
C11 N1 Rh1 121.12(12)
C12 N2 C5 125.43(15)
C12 N2 C6 108.78(15)
C5 N2 C6 121.79(15)
C20 P1 C26 104.14(8)
C20 P1 C14 103.61(8)
C26 P1 C14 104.66(8)
C20 P1 Rh1 115.18(6)
C26 P1 Rh1 111.82(6)
C14 P1 Rh1 116.15(6)
C44 P2 C32 104.08(10)
C44 P2 C38 98.58(9)
C32 P2 C38 103.92(10)
C44 P2 Rh1 117.17(6)
C32 P2 Rh1 113.76(7)
C38 P2 Rh1 117.21(7)
C5 C1 C2 109.98(16)
C5 C1 Rh1 126.49(14)
C2 C1 Rh1 123.49(14)
C1 C2 C3 105.5(2)
C1 C2 C3A 105.5(2)
C1 C2 H2C 110.4
C3A C2 H2C 110.5
C1 C2 H2D 110.8
C3A C2 H2D 110.8
H2C C2 H2D 108.8
C1 C2 H2A 110.7
C3 C2 H2A 110.8
C1 C2 H2B 110.6
C3 C2 H2B 110.4
H2A C2 H2B 108.9
C13 C3 C2 113.7(4)
C13 C3 C4 111.3(3)
C2 C3 C4 101.2(3)
C13 C3 H3 110.1
C2 C3 H3 110.1
C4 C3 H3 110.1
C4 C3A C13A 108.9(4)
C4 C3A C2 101.0(3)
C13A C3A C2 110.4(4)
C4 C3A H3A 112.0
C13A C3A H3A 112.0
C2 C3A H3A 112.0
C3A C13A H13D 109.5
C3A C13A H13E 109.5
H13D C13A H13E 109.5
C3A C13A H13F 109.5
H13D C13A H13F 109.5
H13E C13A H13F 109.5
O1 C4 C5 128.61(19)
O1 C4 C3A 118.3(3)
C5 C4 C3A 111.1(2)
O1 C4 C3 125.6(2)
C5 C4 C3 105.2(2)
C1 C5 N2 126.93(16)
C1 C5 C4 110.71(17)
N2 C5 C4 122.06(17)
N2 C6 C7 103.53(17)
N2 C6 H6A 111.1
C7 C6 H6A 111.1
N2 C6 H6B 111.1
C7 C6 H6B 111.1
H6A C6 H6B 109.0
C8 C7 C6 103.16(17)
C8 C7 H7A 111.1
C6 C7 H7A 111.1
C8 C7 H7B 111.1
C6 C7 H7B 111.1
H7A C7 H7B 109.1
C9 C8 C12 119.26(18)
C9 C8 C7 132.83(19)
C12 C8 C7 107.88(17)
C8 C9 C10 117.97(19)
C8 C9 H9 121.0
C10 C9 H9 121.0
C11 C10 C9 119.47(19)
C11 C10 H10 120.3
C9 C10 H10 120.3
N1 C11 C10 123.66(18)
N1 C11 H11 118.2
C10 C11 H11 118.2
N1 C12 N2 125.94(16)
N1 C12 C8 123.49(17)
N2 C12 C8 110.56(16)
C15 C14 C19 118.88(16)
C15 C14 P1 122.73(14)
C19 C14 P1 118.37(13)
C14 C15 C16 120.19(18)
C14 C15 H15 119.9
C16 C15 H15 119.9
C17 C16 C15 120.76(18)
C17 C16 H16 119.6
C15 C16 H16 119.6
C16 C17 C18 119.41(18)
C16 C17 H17 120.3
C18 C17 H17 120.3
C19 C18 C17 120.49(18)
C19 C18 H18 119.8
C17 C18 H18 119.8
C18 C19 C14 120.26(17)
C18 C19 H19 119.9
C14 C19 H19 119.9
C21 C20 C25 119.24(17)
C21 C20 P1 123.60(14)
C25 C20 P1 117.14(14)
C20 C21 C22 120.27(19)
C20 C21 H21 119.9
C22 C21 H21 119.9
C23 C22 C21 120.0(2)
C23 C22 H22 120.0
C21 C22 H22 120.0
C22 C23 C24 120.40(19)
C22 C23 H23 119.8
C24 C23 H23 119.8
C23 C24 C25 119.94(19)
C23 C24 H24 120.0
C25 C24 H24 120.0
C24 C25 C20 120.13(19)
C24 C25 H25 119.9
C20 C25 H25 119.9
C27 C26 C31 118.96(17)
C27 C26 P1 118.94(14)
C31 C26 P1 121.97(14)
C28 C27 C26 120.71(19)
C28 C27 H27 119.6
C26 C27 H27 119.6
C27 C28 C29 119.8(2)
C27 C28 H28 120.1
C29 C28 H28 120.1
C30 C29 C28 120.0(2)
C30 C29 H29 120.0
C28 C29 H29 120.0
C29 C30 C31 120.3(2)
C29 C30 H30 119.9
C31 C30 H30 119.9
C30 C31 C26 120.19(19)
C30 C31 H31 119.9
C26 C31 H31 119.9
C33 C32 C37 118.5(2)
C33 C32 P2 119.02(19)
C37 C32 P2 122.42(17)
C32 C33 C34 120.7(3)
C32 C33 H33 119.6
C34 C33 H33 119.6
C35 C34 C33 120.1(3)
C35 C34 H34 120.0
C33 C34 H34 120.0
C36 C35 C34 120.2(2)
C36 C35 H35 119.9
C34 C35 H35 119.9
C35 C36 C37 120.5(3)
C35 C36 H36 119.7
C37 C36 H36 119.7
C32 C37 C36 119.8(3)
C32 C37 H37 120.1
C36 C37 H37 120.1
C39 C38 C43 119.1(2)
C39 C38 P2 124.81(19)
C43 C38 P2 116.07(16)
C38 C39 C40 120.2(3)
C38 C39 H39 119.9
C40 C39 H39 119.9
C41 C40 C39 121.0(3)
C41 C40 H40 119.5
C39 C40 H40 119.5
C40 C41 C42 119.8(3)
C40 C41 H41 120.1
C42 C41 H41 120.1
C43 C42 C41 119.9(3)
C43 C42 H42 120.1
C41 C42 H42 120.1
C42 C43 C38 120.0(3)
C42 C43 H43 120.0
C38 C43 H43 120.0
C49 C44 C45 118.63(18)
C49 C44 P2 122.26(15)
C45 C44 P2 119.04(15)
C46 C45 C44 120.7(2)
C46 C45 H45 119.6
C44 C45 H45 119.6
C47 C46 C45 119.9(2)
C47 C46 H46 120.1
C45 C46 H46 120.1
C46 C47 C48 120.2(2)
C46 C47 H47 119.9
C48 C47 H47 119.9
C47 C48 C49 120.2(2)
C47 C48 H48 119.9
C49 C48 H48 119.9
C44 C49 C48 120.26(19)
C44 C49 H49 119.9
C48 C49 H49 119.9

loop_
_geom_bond_atom_site_label_1
_geom_bond_atom_site_label_2
_geom_bond_distance
Rh1 C1 1.9694(18)
Rh1 N1 2.1899(15)
Rh1 P1 2.3318(7)
Rh1 P2 2.3324(7)
Rh1 Cl1 2.4588(6)
Rh1 H1RH 1.46(2)
N1 C12 1.333(2)
N1 C11 1.365(2)
N2 C12 1.376(2)
N2 C5 1.407(2)
N2 C6 1.486(2)
O1 C4 1.211(3)
P1 C20 1.8302(18)
P1 C26 1.8307(19)
P1 C14 1.8307(18)
P2 C44 1.8296(19)
P2 C32 1.834(2)
P2 C38 1.838(2)
C1 C5 1.358(3)
C1 C2 1.514(3)
C2 C3 1.520(5)
C2 C3A 1.609(6)
C2 H2C 0.9600
C2 H2D 0.9600
C2 H2A 0.9600
C2 H2B 0.9600
C3 C13 1.508(5)
C3 C4 1.579(5)
C3 H3 1.0000
C13 H13A 0.9800
C13 H13B 0.9800
C13 H13C 0.9800
C3A C4 1.493(6)
C3A C13A 1.524(5)
C3A H3A 1.0000
C13A H13D 0.9800
C13A H13E 0.9800
C13A H13F 0.9800
C4 C5 1.463(3)
C6 C7 1.527(3)
C6 H6A 0.9900
C6 H6B 0.9900
C7 C8 1.501(3)
C7 H7A 0.9900
C7 H7B 0.9900
C8 C9 1.363(3)
C8 C12 1.417(3)
C9 C10 1.401(3)
C9 H9 0.9500
C10 C11 1.373(3)
C10 H10 0.9500
C11 H11 0.9500
C14 C15 1.390(3)
C14 C19 1.403(3)
C15 C16 1.395(3)
C15 H15 0.9500
C16 C17 1.377(3)
C16 H16 0.9500
C17 C18 1.389(3)
C17 H17 0.9500
C18 C19 1.387(3)
C18 H18 0.9500
C19 H19 0.9500
C20 C21 1.391(3)
C20 C25 1.400(3)
C21 C22 1.394(3)
C21 H21 0.9500
C22 C23 1.381(3)
C22 H22 0.9500
C23 C24 1.384(3)
C23 H23 0.9500
C24 C25 1.392(3)
C24 H24 0.9500
C25 H25 0.9500
C26 C27 1.391(3)
C26 C31 1.394(3)
C27 C28 1.385(3)
C27 H27 0.9500
C28 C29 1.389(3)
C28 H28 0.9500
C29 C30 1.378(3)
C29 H29 0.9500
C30 C31 1.390(3)
C30 H30 0.9500
C31 H31 0.9500
C32 C33 1.390(3)
C32 C37 1.398(3)
C33 C34 1.393(4)
C33 H33 0.9500
C34 C35 1.372(5)
C34 H34 0.9500
C35 C36 1.370(5)
C35 H35 0.9500
C36 C37 1.399(3)
C36 H36 0.9500
C37 H37 0.9500
C38 C39 1.390(3)
C38 C43 1.394(3)
C39 C40 1.392(4)
C39 H39 0.9500
C40 C41 1.354(5)
C40 H40 0.9500
C41 C42 1.399(5)
C41 H41 0.9500
C42 C43 1.393(3)
C42 H42 0.9500
C43 H43 0.9500
C44 C49 1.386(3)
C44 C45 1.401(3)
C45 C46 1.386(3)
C45 H45 0.9500
C46 C47 1.377(3)
C46 H46 0.9500
C47 C48 1.379(3)
C47 H47 0.9500
C48 C49 1.397(3)
C48 H48 0.9500
C49 H49 0.9500

loop_
_geom_torsion_atom_site_label_1
_geom_torsion_atom_site_label_2
_geom_torsion_atom_site_label_3
_geom_torsion_atom_site_label_4
_geom_torsion
C1 Rh1 N1 C12 -16.24(15)
P1 Rh1 N1 C12 75.84(14)
P2 Rh1 N1 C12 -105.00(14)
Cl1 Rh1 N1 C12 163.46(14)
C1 Rh1 N1 C11 169.66(15)
P1 Rh1 N1 C11 -98.26(14)
P2 Rh1 N1 C11 80.90(14)
Cl1 Rh1 N1 C11 -10.65(14)
C1 Rh1 P1 C20 99.24(9)
N1 Rh1 P1 C20 9.57(8)
P2 Rh1 P1 C20 -166.08(10)
Cl1 Rh1 P1 C20 -82.90(7)
C1 Rh1 P1 C26 -142.14(8)
N1 Rh1 P1 C26 128.19(7)
P2 Rh1 P1 C26 -47.46(12)
Cl1 Rh1 P1 C26 35.72(6)
C1 Rh1 P1 C14 -22.12(8)
N1 Rh1 P1 C14 -111.79(8)
P2 Rh1 P1 C14 72.56(11)
Cl1 Rh1 P1 C14 155.74(7)
C1 Rh1 P2 C44 101.09(9)
N1 Rh1 P2 C44 -169.60(8)
P1 Rh1 P2 C44 6.09(13)
Cl1 Rh1 P2 C44 -76.69(7)
C1 Rh1 P2 C32 -20.56(10)
N1 Rh1 P2 C32 68.75(10)
P1 Rh1 P2 C32 -115.56(12)
Cl1 Rh1 P2 C32 161.66(9)
C1 Rh1 P2 C38 -142.01(10)
N1 Rh1 P2 C38 -52.70(9)
P1 Rh1 P2 C38 122.99(11)
Cl1 Rh1 P2 C38 40.21(8)
N1 Rh1 C1 C5 11.39(17)
P1 Rh1 C1 C5 -86.58(17)
P2 Rh1 C1 C5 104.53(17)
N1 Rh1 C1 C2 -170.96(17)
P1 Rh1 C1 C2 91.08(16)
P2 Rh1 C1 C2 -77.81(16)
C5 C1 C2 C3 -14.7(3)
Rh1 C1 C2 C3 167.3(2)
C5 C1 C2 C3A 10.2(3)
Rh1 C1 C2 C3A -167.8(2)
C1 C2 C3 C13 143.8(3)
C3A C2 C3 C13 50.4(6)
C1 C2 C3 C4 24.4(3)
C3A C2 C3 C4 -69.0(7)
C1 C2 C3A C4 -12.5(3)
C3 C2 C3A C4 80.8(7)
C1 C2 C3A C13A -127.6(4)
C3 C2 C3A C13A -34.3(5)
C13A C3A C4 O1 -67.3(5)
C2 C3A C4 O1 176.5(2)
C13A C3A C4 C5 127.4(4)
C2 C3A C4 C5 11.2(3)
C13A C3A C4 C3 47.2(6)
C2 C3A C4 C3 -69.0(7)
C13 C3 C4 O1 40.4(5)
C2 C3 C4 O1 161.5(2)
C13 C3 C4 C5 -147.6(3)
C2 C3 C4 C5 -26.5(3)
C13 C3 C4 C3A -40.0(6)
C2 C3 C4 C3A 81.2(7)
C2 C1 C5 N2 -176.95(18)
Rh1 C1 C5 N2 1.0(3)
C2 C1 C5 C4 -3.2(2)
Rh1 C1 C5 C4 174.67(14)
C12 N2 C5 C1 -15.8(3)
C6 N2 C5 C1 -170.7(2)
C12 N2 C5 C4 171.20(18)
C6 N2 C5 C4 16.3(3)
O1 C4 C5 C1 -169.2(2)
C3A C4 C5 C1 -5.8(3)
C3 C4 C5 C1 19.2(3)
O1 C4 C5 N2 4.9(3)
C3A C4 C5 N2 168.3(3)
C3 C4 C5 N2 -166.8(2)
C12 N2 C6 C7 23.0(2)
C5 N2 C6 C7 -178.37(18)
N2 C6 C7 C8 -23.7(2)
C6 C7 C8 C9 -164.5(3)
C6 C7 C8 C12 17.4(3)
C12 C8 C9 C10 -0.8(3)
C7 C8 C9 C10 -178.8(3)
C8 C9 C10 C11 1.3(3)
C12 N1 C11 C10 -2.3(3)
Rh1 N1 C11 C10 172.17(16)
C9 C10 C11 N1 0.2(3)
C11 N1 C12 N2 -176.50(18)
Rh1 N1 C12 N2 9.1(3)
C11 N1 C12 C8 2.9(3)
Rh1 N1 C12 C8 -171.51(15)
C5 N2 C12 N1 9.1(3)
C6 N2 C12 N1 166.78(19)
C5 N2 C12 C8 -170.30(18)
C6 N2 C12 C8 -12.7(2)
C9 C8 C12 N1 -1.4(3)
C7 C8 C12 N1 177.04(19)
C9 C8 C12 N2 178.06(19)
C7 C8 C12 N2 -3.5(2)
C20 P1 C14 C15 123.12(16)
C26 P1 C14 C15 14.27(18)
Rh1 P1 C14 C15 -109.55(15)
C20 P1 C14 C19 -58.79(16)
C26 P1 C14 C19 -167.64(14)
Rh1 P1 C14 C19 68.55(15)
C19 C14 C15 C16 -0.2(3)
P1 C14 C15 C16 177.94(15)
C14 C15 C16 C17 -0.3(3)
C15 C16 C17 C18 0.2(3)
C16 C17 C18 C19 0.2(3)
C17 C18 C19 C14 -0.7(3)
C15 C14 C19 C18 0.6(3)
P1 C14 C19 C18 -177.56(14)
C26 P1 C20 C21 105.15(17)
C14 P1 C20 C21 -4.09(19)
Rh1 P1 C20 C21 -132.03(15)
C26 P1 C20 C25 -76.30(16)
C14 P1 C20 C25 174.47(15)
Rh1 P1 C20 C25 46.53(16)
C25 C20 C21 C22 -2.2(3)
P1 C20 C21 C22 176.28(17)
C20 C21 C22 C23 0.9(3)
C21 C22 C23 C24 1.3(4)
C22 C23 C24 C25 -2.0(4)
C23 C24 C25 C20 0.6(3)
C21 C20 C25 C24 1.5(3)
P1 C20 C25 C24 -177.13(16)
C20 P1 C26 C27 173.42(15)
C14 P1 C26 C27 -78.12(16)
Rh1 P1 C26 C27 48.43(16)
C20 P1 C26 C31 -2.29(17)
C14 P1 C26 C31 106.17(16)
Rh1 P1 C26 C31 -127.28(14)
C31 C26 C27 C28 -0.1(3)
P1 C26 C27 C28 -175.93(16)
C26 C27 C28 C29 1.9(3)
C27 C28 C29 C30 -2.1(3)
C28 C29 C30 C31 0.6(3)
C29 C30 C31 C26 1.2(3)
C27 C26 C31 C30 -1.4(3)
P1 C26 C31 C30 174.28(16)
C44 P2 C32 C33 168.39(18)
C38 P2 C32 C33 65.6(2)
Rh1 P2 C32 C33 -62.9(2)
C44 P2 C32 C37 -13.8(2)
C38 P2 C32 C37 -116.56(19)
Rh1 P2 C32 C37 114.85(17)
C37 C32 C33 C34 3.7(4)
P2 C32 C33 C34 -178.4(2)
C32 C33 C34 C35 -1.7(4)
C33 C34 C35 C36 -1.4(4)
C34 C35 C36 C37 2.4(4)
C33 C32 C37 C36 -2.7(3)
P2 C32 C37 C36 179.52(18)
C35 C36 C37 C32 -0.3(4)
C44 P2 C38 C39 -126.62(19)
C32 P2 C38 C39 -19.7(2)
Rh1 P2 C38 C39 106.73(18)
C44 P2 C38 C43 51.46(18)
C32 P2 C38 C43 158.37(17)
Rh1 P2 C38 C43 -75.18(18)
C43 C38 C39 C40 1.2(3)
P2 C38 C39 C40 179.20(18)
C38 C39 C40 C41 -0.2(4)
C39 C40 C41 C42 -1.6(4)
C40 C41 C42 C43 2.4(4)
C41 C42 C43 C38 -1.4(4)
C39 C38 C43 C42 -0.4(3)
P2 C38 C43 C42 -178.56(19)
C32 P2 C44 C49 130.91(17)
C38 P2 C44 C49 -122.31(17)
Rh1 P2 C44 C49 4.36(19)
C32 P2 C44 C45 -52.21(18)
C38 P2 C44 C45 54.57(17)
Rh1 P2 C44 C45 -178.76(13)
C49 C44 C45 C46 -3.0(3)
P2 C44 C45 C46 -179.95(16)
C44 C45 C46 C47 1.2(3)
C45 C46 C47 C48 1.6(3)
C46 C47 C48 C49 -2.6(3)
C45 C44 C49 C48 1.9(3)
P2 C44 C49 C48 178.84(17)
C47 C48 C49 C44 0.8(3)
